data_7022721
loop_
_publ_author_name
'Gardiner, Michael G.'
'Ho, Curtis C.'
'Mackay, Felicity M.'
'McGuinness, David S.'
'Tucker, Matthew'

_publ_section_title
;
 Selective and adaptable access to N,N'-asymmetrically substituted
 imidazol-2-ylidene bis-NHC ligands: Pd(II) complexes featuring wide
 variation in N-alkyl and aryl steric bulk.
;
_journal_issue 20
_journal_name_full 'Dalton transactions (Cambridge, England : 2003)'
_journal_page_first 7447
_journal_page_last 7457
_journal_paper_doi 10.1039/c3dt32895c
_journal_volume 42
_journal_year 2013
_chemical_formula_sum 'C31 H38 Cl4 F12 N6 P2 Pd'
_chemical_formula_weight 1032.81
_chemical_name_systematic
;
?
;
_space_group_IT_number 2
_symmetry_cell_setting triclinic
_symmetry_Int_Tables_number 2
_symmetry_space_group_name_Hall '-P 1'
_symmetry_space_group_name_H-M 'P -1'
_atom_sites_solution_hydrogens geom
_atom_sites_solution_primary direct
_atom_sites_solution_secondary difmap
_audit_creation_method SHELXL-97
_cell_angle_alpha 92.644(5)
_cell_angle_beta 104.078(12)
_cell_angle_gamma 93.119(11)
_cell_formula_units_Z 2
_cell_length_a 9.0310(13)
_cell_length_b 13.2510(9)
_cell_length_c 17.8350(15)
_cell_measurement_reflns_used 27085
_cell_measurement_temperature 100(2)
_cell_measurement_theta_max 27.13
_cell_measurement_theta_min 1.18
_cell_volume 2063.3(4)
_computing_cell_refinement XDS
_computing_data_collection BLU-ICE
_computing_data_reduction XDS
_computing_molecular_graphics
;
'X-SEED (Barbour, 2008) and ORTEPIII (Farrugia, 1998)'
;
_computing_publication_material 'WinGX (Farrugia, 1999)'
_computing_structure_refinement 'SHELXL-97 (Sheldrick, 1997)'
_computing_structure_solution 'SHELXS-97 (Sheldrick, 1990)'
_diffrn_ambient_temperature 100(2)
_diffrn_detector_area_resol_mean 'ADSC Q210'
_diffrn_measured_fraction_theta_full 0.917
_diffrn_measured_fraction_theta_max 0.917
_diffrn_measurement_device_type '3-BM1 Australian Synchrotron'
_diffrn_measurement_method Rotation
_diffrn_radiation_monochromator Si<111>
_diffrn_radiation_source 'synchrotron BM'
_diffrn_radiation_type Synchrotron
_diffrn_radiation_wavelength 0.71080
_diffrn_reflns_av_R_equivalents 0.0332
_diffrn_reflns_av_sigmaI/netI 0.0247
_diffrn_reflns_limit_h_max 11
_diffrn_reflns_limit_h_min -11
_diffrn_reflns_limit_k_max 16
_diffrn_reflns_limit_k_min -16
_diffrn_reflns_limit_l_max 22
_diffrn_reflns_limit_l_min -22
_diffrn_reflns_number 31998
_diffrn_reflns_theta_full 27.13
_diffrn_reflns_theta_max 27.13
_diffrn_reflns_theta_min 1.18
_exptl_absorpt_coefficient_mu 0.873
_exptl_absorpt_correction_type none
_exptl_crystal_colour colourless
_exptl_crystal_density_diffrn 1.662
_exptl_crystal_density_method 'not measured'
_exptl_crystal_description prism
_exptl_crystal_F_000 1036
_exptl_crystal_size_max 0.05
_exptl_crystal_size_mid 0.05
_exptl_crystal_size_min 0.05
_refine_diff_density_max 2.013
_refine_diff_density_min -1.564
_refine_diff_density_rms 0.131
_refine_ls_extinction_method none
_refine_ls_goodness_of_fit_ref 1.108
_refine_ls_hydrogen_treatment constr
_refine_ls_matrix_type full
_refine_ls_number_parameters 513
_refine_ls_number_reflns 8365
_refine_ls_number_restraints 0
_refine_ls_restrained_S_all 1.108
_refine_ls_R_factor_all 0.0594
_refine_ls_R_factor_gt 0.0537
_refine_ls_shift/su_max 0.001
_refine_ls_shift/su_mean 0.000
_refine_ls_structure_factor_coef Fsqd
_refine_ls_weighting_details 'calc w=1/[\s^2^(Fo^2^)+(0.0633P)^2^+9.0502P] where P=(Fo^2^+2Fc^2^)/3'
_refine_ls_weighting_scheme calc
_refine_ls_wR_factor_gt 0.1379
_refine_ls_wR_factor_ref 0.1479
_reflns_number_gt 7669
_reflns_number_total 8365
_reflns_threshold_expression >2sigma(I)
_cod_data_source_file c3dt32895c.txt
_cod_data_source_block d:\as31ch45
_cod_database_code 7022721

loop_
_symmetry_equiv_pos_as_xyz
'x, y, z'
'-x, -y, -z'

loop_
_atom_site_label
_atom_site_type_symbol
_atom_site_fract_x
_atom_site_fract_y
_atom_site_fract_z
_atom_site_U_iso_or_equiv
_atom_site_adp_type
_atom_site_occupancy
_atom_site_symmetry_multiplicity
_atom_site_calc_flag
_atom_site_refinement_flags
Pd1 Pd 0.51253(3) 0.72929(2) 0.730471(18) 0.01997(11) Uani 1 1 d .
Cl1 Cl 0.85501(17) 0.50576(12) 0.66772(10) 0.0514(4) Uani 1 1 d .
Cl2 Cl 1.1018(2) 0.37893(17) 0.65756(12) 0.0684(5) Uani 1 1 d .
Cl3 Cl 1.25244(19) 1.04315(12) 0.90902(10) 0.0546(4) Uani 1 1 d .
Cl4 Cl 1.4270(2) 0.86565(13) 0.90479(13) 0.0665(5) Uani 1 1 d .
P1 P 0.66833(12) 0.75249(8) 0.50960(7) 0.0254(2) Uani 1 1 d .
P2 P 0.77035(13) 1.17650(9) 0.86911(7) 0.0282(3) Uani 1 1 d .
F1 F 0.5034(3) 0.6952(3) 0.4996(3) 0.0561(10) Uani 1 1 d .
F2 F 0.7032(5) 0.7453(3) 0.60087(19) 0.0546(9) Uani 1 1 d .
F3 F 0.8323(3) 0.8074(2) 0.51725(19) 0.0387(7) Uani 1 1 d .
F4 F 0.6322(4) 0.7566(2) 0.41722(17) 0.0430(7) Uani 1 1 d .
F5 F 0.7389(3) 0.6442(2) 0.5033(2) 0.0407(7) Uani 1 1 d .
F6 F 0.5980(3) 0.8592(2) 0.51574(18) 0.0399(7) Uani 1 1 d .
F7 F 0.7402(4) 1.0682(2) 0.8223(2) 0.0488(9) Uani 1 1 d .
F8 F 0.7504(4) 1.1232(3) 0.9448(2) 0.0501(8) Uani 1 1 d .
F9 F 0.7995(4) 1.2845(2) 0.9161(2) 0.0468(8) Uani 1 1 d .
F10 F 0.7897(4) 1.2290(3) 0.7930(2) 0.0468(8) Uani 1 1 d .
F11 F 0.5909(3) 1.1927(2) 0.8444(2) 0.0473(8) Uani 1 1 d .
F12 F 0.9491(3) 1.1607(2) 0.89332(19) 0.0402(7) Uani 1 1 d .
N1 N 0.2048(4) 0.7262(3) 0.6123(2) 0.0207(7) Uani 1 1 d .
N2 N 0.3280(4) 0.5955(3) 0.6017(2) 0.0223(7) Uani 1 1 d .
N3 N 0.4960(4) 0.5087(3) 0.6963(2) 0.0233(7) Uani 1 1 d .
N4 N 0.5697(4) 0.5377(3) 0.8193(2) 0.0229(7) Uani 1 1 d .
N5 N 0.5093(4) 0.8771(3) 0.6994(2) 0.0282(8) Uani 1 1 d .
N6 N 0.7003(4) 0.7786(3) 0.8183(2) 0.0249(7) Uani 1 1 d .
C1 C 0.3354(5) 0.6831(3) 0.6436(2) 0.0231(8) Uani 1 1 d .
C2 C 0.1166(5) 0.6646(3) 0.5499(3) 0.0256(9) Uani 1 1 d .
H2 H 0.0201 0.6783 0.5179 0.031 Uiso 1 1 calc R
C3 C 0.1943(5) 0.5827(3) 0.5438(3) 0.0266(9) Uani 1 1 d .
H3 H 0.1636 0.5267 0.5070 0.032 Uiso 1 1 calc R
C4 C 0.4524(5) 0.5279(3) 0.6142(3) 0.0260(9) Uani 1 1 d .
H4A H 0.5410 0.5594 0.5983 0.031 Uiso 1 1 calc R
H4B H 0.4188 0.4634 0.5829 0.031 Uiso 1 1 calc R
C5 C 0.5261(4) 0.5842(3) 0.7524(3) 0.0235(8) Uani 1 1 d .
C6 C 0.5671(5) 0.4336(3) 0.8040(3) 0.0280(9) Uani 1 1 d .
H6 H 0.5927 0.3843 0.8412 0.034 Uiso 1 1 calc R
C7 C 0.5214(5) 0.4161(3) 0.7266(3) 0.0265(9) Uani 1 1 d .
H7 H 0.5092 0.3523 0.6985 0.032 Uiso 1 1 calc R
C8 C 0.1590(5) 0.8238(3) 0.6351(2) 0.0231(8) Uani 1 1 d .
C9 C 0.1717(5) 0.9041(3) 0.5881(3) 0.0264(9) Uani 1 1 d .
C10 C 0.1284(5) 0.9978(4) 0.6100(3) 0.0316(10) Uani 1 1 d .
H10 H 0.1370 1.0539 0.5796 0.038 Uiso 1 1 calc R
C11 C 0.0723(6) 1.0112(4) 0.6762(3) 0.0355(11) Uani 1 1 d .
C12 C 0.0572(6) 0.9288(4) 0.7191(3) 0.0365(11) Uani 1 1 d .
H12 H 0.0169 0.9374 0.7634 0.044 Uiso 1 1 calc R
C13 C 0.0994(5) 0.8334(4) 0.6995(3) 0.0299(10) Uani 1 1 d .
C14 C 0.2276(6) 0.8908(4) 0.5159(3) 0.0326(10) Uani 1 1 d .
H14A H 0.2419 0.9571 0.4955 0.049 Uiso 1 1 calc R
H14B H 0.1522 0.8478 0.4770 0.049 Uiso 1 1 calc R
H14C H 0.3253 0.8588 0.5279 0.049 Uiso 1 1 calc R
C15 C 0.0305(8) 1.1149(4) 0.7004(4) 0.0528(16) Uani 1 1 d .
H15A H 0.1200 1.1631 0.7085 0.079 Uiso 1 1 calc R
H15B H -0.0026 1.1112 0.7487 0.079 Uiso 1 1 calc R
H15C H -0.0528 1.1374 0.6597 0.079 Uiso 1 1 calc R
C16 C 0.0700(7) 0.7449(4) 0.7452(3) 0.0411(12) Uani 1 1 d .
H16A H -0.0397 0.7246 0.7318 0.062 Uiso 1 1 calc R
H16B H 0.1038 0.7644 0.8007 0.062 Uiso 1 1 calc R
H16C H 0.1267 0.6880 0.7330 0.062 Uiso 1 1 calc R
C17 C 0.6136(5) 0.5834(3) 0.8976(2) 0.0242(8) Uani 1 1 d .
C18 C 0.5008(5) 0.6133(3) 0.9330(3) 0.0253(9) Uani 1 1 d .
C19 C 0.5476(5) 0.6543(3) 1.0090(3) 0.0284(9) Uani 1 1 d .
H19 H 0.4728 0.6770 1.0340 0.034 Uiso 1 1 calc R
C20 C 0.7014(5) 0.6630(4) 1.0495(3) 0.0298(9) Uani 1 1 d .
C21 C 0.8096(5) 0.6321(4) 1.0115(3) 0.0295(10) Uani 1 1 d .
H21 H 0.9146 0.6381 1.0384 0.035 Uiso 1 1 calc R
C22 C 0.7692(5) 0.5927(3) 0.9351(3) 0.0262(9) Uani 1 1 d .
C23 C 0.3328(5) 0.6008(4) 0.8929(3) 0.0309(10) Uani 1 1 d .
H23A H 0.3177 0.6209 0.8395 0.046 Uiso 1 1 calc R
H23B H 0.2757 0.6437 0.9205 0.046 Uiso 1 1 calc R
H23C H 0.2960 0.5298 0.8926 0.046 Uiso 1 1 calc R
C24 C 0.7486(6) 0.7003(4) 1.1331(3) 0.0405(12) Uani 1 1 d .
H24A H 0.7403 0.6438 1.1658 0.061 Uiso 1 1 calc R
H24B H 0.6817 0.7526 1.1427 0.061 Uiso 1 1 calc R
H24C H 0.8547 0.7289 1.1455 0.061 Uiso 1 1 calc R
C25 C 0.8904(5) 0.5601(4) 0.8953(3) 0.0331(10) Uani 1 1 d .
H25A H 0.9920 0.5827 0.9277 0.050 Uiso 1 1 calc R
H25B H 0.8752 0.5903 0.8451 0.050 Uiso 1 1 calc R
H25C H 0.8827 0.4861 0.8873 0.050 Uiso 1 1 calc R
C26 C 0.5296(6) 0.9539(4) 0.6795(3) 0.0352(11) Uani 1 1 d .
C27 C 0.5531(8) 1.0539(4) 0.6508(4) 0.0570(19) Uani 1 1 d .
H27A H 0.5337 1.0480 0.5942 0.086 Uiso 1 1 calc R
H27B H 0.6588 1.0807 0.6731 0.086 Uiso 1 1 calc R
H27C H 0.4826 1.0999 0.6659 0.086 Uiso 1 1 calc R
C28 C 0.7915(5) 0.8216(3) 0.8656(3) 0.0285(9) Uani 1 1 d .
C29 C 0.9096(6) 0.8751(4) 0.9262(3) 0.0392(12) Uani 1 1 d .
H29A H 0.9139 0.8439 0.9754 0.059 Uiso 1 1 calc R
H29B H 0.8863 0.9461 0.9311 0.059 Uiso 1 1 calc R
H29C H 1.0086 0.8715 0.9132 0.059 Uiso 1 1 calc R
C30 C 0.9208(9) 0.3846(7) 0.6791(6) 0.075(2) Uani 1 1 d .
H30A H 0.8464 0.3350 0.6444 0.090 Uiso 1 1 calc R
H30B H 0.9292 0.3663 0.7331 0.090 Uiso 1 1 calc R
C31 C 1.4080(8) 0.9896(6) 0.8826(6) 0.069(2) Uani 1 1 d .
H31A H 1.3953 0.9940 0.8262 0.083 Uiso 1 1 calc R
H31B H 1.5033 1.0300 0.9092 0.083 Uiso 1 1 calc R

loop_
_atom_site_aniso_label
_atom_site_aniso_U_11
_atom_site_aniso_U_22
_atom_site_aniso_U_33
_atom_site_aniso_U_23
_atom_site_aniso_U_13
_atom_site_aniso_U_12
Pd1 0.01792(15) 0.01877(16) 0.02148(16) 0.00137(12) 0.00141(11) 0.00167(11)
Cl1 0.0434(7) 0.0566(8) 0.0564(8) 0.0014(7) 0.0164(6) 0.0064(6)
Cl2 0.0495(9) 0.0933(13) 0.0753(11) 0.0437(11) 0.0280(8) 0.0276(9)
Cl3 0.0530(8) 0.0466(8) 0.0653(10) 0.0012(7) 0.0155(7) 0.0106(6)
Cl4 0.0761(11) 0.0455(8) 0.0884(13) 0.0065(9) 0.0378(10) 0.0155(8)
P1 0.0225(5) 0.0228(5) 0.0316(6) 0.0039(5) 0.0072(4) 0.0037(4)
P2 0.0231(5) 0.0265(5) 0.0339(6) 0.0033(5) 0.0047(5) 0.0017(4)
F1 0.0253(15) 0.0478(19) 0.097(3) 0.027(2) 0.0152(17) -0.0008(13)
F2 0.071(2) 0.063(2) 0.0333(16) 0.0130(16) 0.0140(16) 0.0233(19)
F3 0.0254(13) 0.0327(14) 0.0545(18) 0.0039(13) 0.0032(13) -0.0002(11)
F4 0.0500(18) 0.0472(17) 0.0280(14) -0.0007(13) 0.0020(13) 0.0079(14)
F5 0.0335(14) 0.0233(13) 0.0599(19) -0.0004(13) 0.0004(14) 0.0070(11)
F6 0.0402(16) 0.0342(15) 0.0478(17) 0.0034(13) 0.0127(14) 0.0163(12)
F7 0.060(2) 0.0297(15) 0.0463(18) -0.0033(13) -0.0066(16) 0.0082(14)
F8 0.0462(18) 0.063(2) 0.0430(18) 0.0160(17) 0.0135(15) -0.0012(16)
F9 0.0391(16) 0.0361(16) 0.060(2) -0.0114(15) 0.0041(15) 0.0019(13)
F10 0.0498(18) 0.0462(18) 0.0477(18) 0.0206(15) 0.0144(15) 0.0063(15)
F11 0.0240(14) 0.0453(17) 0.067(2) 0.0031(16) 0.0007(14) 0.0021(12)
F12 0.0240(13) 0.0483(17) 0.0492(17) 0.0095(15) 0.0083(12) 0.0073(12)
N1 0.0183(15) 0.0211(16) 0.0216(16) 0.0013(14) 0.0031(13) 0.0009(13)
N2 0.0208(16) 0.0219(16) 0.0230(16) 0.0007(14) 0.0033(14) 0.0024(13)
N3 0.0210(16) 0.0206(16) 0.0267(18) 0.0004(14) 0.0025(14) 0.0036(13)
N4 0.0196(15) 0.0234(17) 0.0255(17) 0.0033(14) 0.0046(14) 0.0029(13)
N5 0.0268(18) 0.0266(19) 0.0279(19) 0.0051(16) -0.0005(15) 0.0024(15)
N6 0.0231(17) 0.0223(17) 0.0283(18) 0.0082(15) 0.0043(15) -0.0017(14)
C1 0.0225(19) 0.0211(19) 0.025(2) 0.0023(16) 0.0044(16) 0.0029(15)
C2 0.0230(19) 0.026(2) 0.026(2) -0.0003(17) 0.0022(16) 0.0003(16)
C3 0.023(2) 0.027(2) 0.026(2) -0.0005(18) 0.0004(17) 0.0020(16)
C4 0.0248(19) 0.026(2) 0.026(2) -0.0005(17) 0.0034(17) 0.0072(16)
C5 0.0162(17) 0.027(2) 0.027(2) 0.0024(17) 0.0040(15) 0.0045(15)
C6 0.027(2) 0.021(2) 0.035(2) 0.0054(18) 0.0058(18) 0.0027(16)
C7 0.0231(19) 0.0213(19) 0.035(2) 0.0022(18) 0.0077(17) 0.0016(16)
C8 0.0205(18) 0.0213(19) 0.025(2) -0.0011(16) 0.0015(16) 0.0024(15)
C9 0.0216(19) 0.028(2) 0.027(2) -0.0008(18) 0.0009(16) 0.0043(16)
C10 0.030(2) 0.026(2) 0.034(2) -0.0005(19) 0.0007(19) 0.0055(18)
C11 0.038(2) 0.030(2) 0.034(2) -0.008(2) -0.001(2) 0.011(2)
C12 0.042(3) 0.042(3) 0.026(2) -0.003(2) 0.008(2) 0.014(2)
C13 0.029(2) 0.033(2) 0.026(2) -0.0001(19) 0.0032(18) 0.0084(18)
C14 0.032(2) 0.034(2) 0.034(2) 0.007(2) 0.011(2) 0.0098(19)
C15 0.071(4) 0.039(3) 0.044(3) -0.010(2) 0.003(3) 0.024(3)
C16 0.049(3) 0.043(3) 0.039(3) 0.012(2) 0.019(2) 0.014(2)
C17 0.0243(19) 0.0237(19) 0.024(2) 0.0055(17) 0.0043(16) 0.0032(16)
C18 0.0226(19) 0.0235(19) 0.030(2) 0.0093(18) 0.0061(17) 0.0007(16)
C19 0.028(2) 0.028(2) 0.031(2) 0.0068(19) 0.0107(18) 0.0013(17)
C20 0.032(2) 0.028(2) 0.028(2) 0.0044(19) 0.0061(18) -0.0042(18)
C21 0.022(2) 0.033(2) 0.032(2) 0.0082(19) 0.0020(17) -0.0029(17)
C22 0.024(2) 0.026(2) 0.029(2) 0.0080(18) 0.0047(17) 0.0031(16)
C23 0.022(2) 0.035(2) 0.037(2) 0.005(2) 0.0062(18) 0.0024(17)
C24 0.040(3) 0.048(3) 0.031(2) -0.001(2) 0.007(2) -0.008(2)
C25 0.024(2) 0.041(3) 0.036(2) 0.006(2) 0.0081(19) 0.0058(19)
C26 0.039(3) 0.029(2) 0.031(2) 0.004(2) -0.004(2) 0.000(2)
C27 0.073(4) 0.032(3) 0.050(3) 0.019(3) -0.016(3) -0.011(3)
C28 0.030(2) 0.028(2) 0.026(2) 0.0070(19) 0.0039(19) 0.0006(18)
C29 0.033(2) 0.043(3) 0.034(3) -0.001(2) -0.005(2) -0.005(2)
C30 0.054(4) 0.075(5) 0.110(7) 0.042(5) 0.036(4) 0.023(4)
C31 0.051(4) 0.059(4) 0.104(6) 0.013(4) 0.029(4) 0.013(3)

loop_
_atom_type_symbol
_atom_type_description
_atom_type_scat_dispersion_real
_atom_type_scat_dispersion_imag
_atom_type_scat_source
C C 0.0033 0.0016 'International Tables Vol C Tables 4.2.6.8 and 6.1.1.4'
H H 0.0000 0.0000 'International Tables Vol C Tables 4.2.6.8 and 6.1.1.4'
N N 0.0061 0.0033 'International Tables Vol C Tables 4.2.6.8 and 6.1.1.4'
Cl Cl 0.1484 0.1585 'International Tables Vol C Tables 4.2.6.8 and 6.1.1.4'
Pd Pd -0.9988 1.0072 'International Tables Vol C Tables 4.2.6.8 and 6.1.1.4'
P P 0.1023 0.0942 'International Tables Vol C Tables 4.2.6.8 and 6.1.1.4'
F F 0.0171 0.0103 'International Tables Vol C Tables 4.2.6.8 and 6.1.1.4'

loop_
_geom_angle_atom_site_label_1
_geom_angle_atom_site_label_2
_geom_angle_atom_site_label_3
_geom_angle
C1 Pd1 C5 85.87(17)
C1 Pd1 N5 93.19(16)
C5 Pd1 N5 174.45(17)
C1 Pd1 N6 178.25(17)
C5 Pd1 N6 94.81(15)
N5 Pd1 N6 85.98(14)
F3 P1 F2 90.8(2)
F3 P1 F6 90.36(17)
F2 P1 F6 91.06(18)
F3 P1 F1 178.3(2)
F2 P1 F1 90.5(2)
F6 P1 F1 90.69(18)
F3 P1 F4 90.03(19)
F2 P1 F4 178.5(2)
F6 P1 F4 90.19(17)
F1 P1 F4 88.6(2)
F3 P1 F5 89.87(16)
F2 P1 F5 88.96(19)
F6 P1 F5 179.77(19)
F1 P1 F5 89.09(18)
F4 P1 F5 89.79(18)
F12 P2 F10 90.49(18)
F12 P2 F8 89.63(18)
F10 P2 F8 179.6(2)
F12 P2 F9 90.29(18)
F10 P2 F9 90.1(2)
F8 P2 F9 90.3(2)
F12 P2 F11 179.7(2)
F10 P2 F11 89.21(19)
F8 P2 F11 90.7(2)
F9 P2 F11 89.70(18)
F12 P2 F7 89.99(18)
F10 P2 F7 90.17(19)
F8 P2 F7 89.4(2)
F9 P2 F7 179.6(2)
F11 P2 F7 90.02(19)
C1 N1 C2 110.2(3)
C1 N1 C8 127.2(3)
C2 N1 C8 122.6(3)
C1 N2 C3 111.4(3)
C1 N2 C4 122.7(3)
C3 N2 C4 125.8(3)
C5 N3 C7 111.5(4)
C5 N3 C4 122.3(4)
C7 N3 C4 126.1(4)
C5 N4 C6 110.1(4)
C5 N4 C17 128.1(4)
C6 N4 C17 121.8(4)
C26 N5 Pd1 168.4(4)
C28 N6 Pd1 167.8(4)
N2 C1 N1 105.2(3)
N2 C1 Pd1 123.1(3)
N1 C1 Pd1 131.7(3)
C3 C2 N1 106.8(4)
C3 C2 H2 126.6
N1 C2 H2 126.6
C2 C3 N2 106.5(4)
C2 C3 H3 126.8
N2 C3 H3 126.8
N2 C4 N3 108.5(3)
N2 C4 H4A 110.0
N3 C4 H4A 110.0
N2 C4 H4B 110.0
N3 C4 H4B 110.0
H4A C4 H4B 108.4
N4 C5 N3 105.0(4)
N4 C5 Pd1 131.9(3)
N3 C5 Pd1 123.1(3)
C7 C6 N4 107.0(4)
C7 C6 H6 126.5
N4 C6 H6 126.5
C6 C7 N3 106.4(4)
C6 C7 H7 126.8
N3 C7 H7 126.8
C13 C8 C9 122.8(4)
C13 C8 N1 119.5(4)
C9 C8 N1 117.6(4)
C10 C9 C8 117.6(4)
C10 C9 C14 120.2(4)
C8 C9 C14 122.1(4)
C9 C10 C11 121.1(5)
C9 C10 H10 119.4
C11 C10 H10 119.4
C12 C11 C10 119.0(4)
C12 C11 C15 120.8(5)
C10 C11 C15 120.2(5)
C11 C12 C13 121.9(5)
C11 C12 H12 119.0
C13 C12 H12 119.0
C8 C13 C12 117.5(5)
C8 C13 C16 123.0(4)
C12 C13 C16 119.4(5)
C9 C14 H14A 109.5
C9 C14 H14B 109.5
H14A C14 H14B 109.5
C9 C14 H14C 109.5
H14A C14 H14C 109.5
H14B C14 H14C 109.5
C11 C15 H15A 109.5
C11 C15 H15B 109.5
H15A C15 H15B 109.5
C11 C15 H15C 109.5
H15A C15 H15C 109.5
H15B C15 H15C 109.5
C13 C16 H16A 109.5
C13 C16 H16B 109.5
H16A C16 H16B 109.5
C13 C16 H16C 109.5
H16A C16 H16C 109.5
H16B C16 H16C 109.5
C18 C17 C22 122.8(4)
C18 C17 N4 119.3(4)
C22 C17 N4 117.9(4)
C17 C18 C19 117.4(4)
C17 C18 C23 122.5(4)
C19 C18 C23 120.0(4)
C18 C19 C20 121.9(4)
C18 C19 H19 119.0
C20 C19 H19 119.0
C21 C20 C19 118.3(4)
C21 C20 C24 120.5(4)
C19 C20 C24 121.2(5)
C20 C21 C22 122.0(4)
C20 C21 H21 119.0
C22 C21 H21 119.0
C21 C22 C17 117.5(4)
C21 C22 C25 120.6(4)
C17 C22 C25 122.0(4)
C18 C23 H23A 109.5
C18 C23 H23B 109.5
H23A C23 H23B 109.5
C18 C23 H23C 109.5
H23A C23 H23C 109.5
H23B C23 H23C 109.5
C20 C24 H24A 109.5
C20 C24 H24B 109.5
H24A C24 H24B 109.5
C20 C24 H24C 109.5
H24A C24 H24C 109.5
H24B C24 H24C 109.5
C22 C25 H25A 109.5
C22 C25 H25B 109.5
H25A C25 H25B 109.5
C22 C25 H25C 109.5
H25A C25 H25C 109.5
H25B C25 H25C 109.5
N5 C26 C27 178.2(5)
C26 C27 H27A 109.5
C26 C27 H27B 109.5
H27A C27 H27B 109.5
C26 C27 H27C 109.5
H27A C27 H27C 109.5
H27B C27 H27C 109.5
N6 C28 C29 179.1(5)
C28 C29 H29A 109.5
C28 C29 H29B 109.5
H29A C29 H29B 109.5
C28 C29 H29C 109.5
H29A C29 H29C 109.5
H29B C29 H29C 109.5
Cl1 C30 Cl2 111.0(5)
Cl1 C30 H30A 109.4
Cl2 C30 H30A 109.4
Cl1 C30 H30B 109.4
Cl2 C30 H30B 109.4
H30A C30 H30B 108.0
Cl4 C31 Cl3 113.7(5)
Cl4 C31 H31A 108.8
Cl3 C31 H31A 108.8
Cl4 C31 H31B 108.8
Cl3 C31 H31B 108.8
H31A C31 H31B 107.7

loop_
_geom_bond_atom_site_label_1
_geom_bond_atom_site_label_2
_geom_bond_distance
Pd1 C1 1.983(4)
Pd1 C5 1.984(4)
Pd1 N5 2.060(4)
Pd1 N6 2.062(4)
Cl1 C30 1.745(8)
Cl2 C30 1.773(8)
Cl3 C31 1.760(7)
Cl4 C31 1.715(8)
P1 F3 1.586(3)
P1 F2 1.589(3)
P1 F6 1.591(3)
P1 F1 1.601(3)
P1 F4 1.604(3)
P1 F5 1.612(3)
P2 F12 1.595(3)
P2 F10 1.595(4)
P2 F8 1.596(4)
P2 F9 1.601(3)
P2 F11 1.602(3)
P2 F7 1.602(3)
N1 C1 1.346(5)
N1 C2 1.398(5)
N1 C8 1.449(5)
N2 C1 1.341(5)
N2 C3 1.381(5)
N2 C4 1.455(5)
N3 C5 1.350(5)
N3 C7 1.371(6)
N3 C4 1.458(6)
N4 C5 1.350(6)
N4 C6 1.391(5)
N4 C17 1.449(5)
N5 C26 1.113(6)
N6 C28 1.131(6)
C2 C3 1.339(6)
C2 H2 0.9500
C3 H3 0.9500
C4 H4A 0.9900
C4 H4B 0.9900
C6 C7 1.347(7)
C6 H6 0.9500
C7 H7 0.9500
C8 C13 1.386(6)
C8 C9 1.400(7)
C9 C10 1.390(6)
C9 C14 1.500(7)
C10 C11 1.402(7)
C10 H10 0.9500
C11 C12 1.381(8)
C11 C15 1.516(6)
C12 C13 1.394(6)
C12 H12 0.9500
C13 C16 1.507(8)
C14 H14A 0.9800
C14 H14B 0.9800
C14 H14C 0.9800
C15 H15A 0.9800
C15 H15B 0.9800
C15 H15C 0.9800
C16 H16A 0.9800
C16 H16B 0.9800
C16 H16C 0.9800
C17 C18 1.389(6)
C17 C22 1.397(6)
C18 C19 1.393(6)
C18 C23 1.508(6)
C19 C20 1.397(6)
C19 H19 0.9500
C20 C21 1.387(7)
C20 C24 1.499(7)
C21 C22 1.391(6)
C21 H21 0.9500
C22 C25 1.513(6)
C23 H23A 0.9800
C23 H23B 0.9800
C23 H23C 0.9800
C24 H24A 0.9800
C24 H24B 0.9800
C24 H24C 0.9800
C25 H25A 0.9800
C25 H25B 0.9800
C25 H25C 0.9800
C26 C27 1.466(7)
C27 H27A 0.9800
C27 H27B 0.9800
C27 H27C 0.9800
C28 C29 1.448(6)
C29 H29A 0.9800
C29 H29B 0.9800
C29 H29C 0.9800
C30 H30A 0.9900
C30 H30B 0.9900
C31 H31A 0.9900
C31 H31B 0.9900

loop_
_geom_torsion_atom_site_label_1
_geom_torsion_atom_site_label_2
_geom_torsion_atom_site_label_3
_geom_torsion_atom_site_label_4
_geom_torsion
C1 Pd1 N5 C26 -110.8(19)
C5 Pd1 N5 C26 -31(3)
N6 Pd1 N5 C26 67.7(19)
C1 Pd1 N6 C28 90(5)
C5 Pd1 N6 C28 -157.2(18)
N5 Pd1 N6 C28 28.3(18)
C3 N2 C1 N1 0.3(5)
C4 N2 C1 N1 176.5(4)
C3 N2 C1 Pd1 -178.6(3)
C4 N2 C1 Pd1 -2.4(6)
C2 N1 C1 N2 -0.5(5)
C8 N1 C1 N2 -177.8(4)
C2 N1 C1 Pd1 178.3(4)
C8 N1 C1 Pd1 1.0(7)
C5 Pd1 C1 N2 -35.5(4)
N5 Pd1 C1 N2 139.0(4)
N6 Pd1 C1 N2 77(5)
C5 Pd1 C1 N1 145.9(5)
N5 Pd1 C1 N1 -39.6(4)
N6 Pd1 C1 N1 -101(5)
C1 N1 C2 C3 0.6(5)
C8 N1 C2 C3 178.0(4)
N1 C2 C3 N2 -0.4(5)
C1 N2 C3 C2 0.1(5)
C4 N2 C3 C2 -176.0(4)
C1 N2 C4 N3 51.5(5)
C3 N2 C4 N3 -132.8(4)
C5 N3 C4 N2 -50.4(5)
C7 N3 C4 N2 134.1(4)
C6 N4 C5 N3 0.3(5)
C17 N4 C5 N3 -179.3(4)
C6 N4 C5 Pd1 -176.8(3)
C17 N4 C5 Pd1 3.5(7)
C7 N3 C5 N4 -0.7(5)
C4 N3 C5 N4 -176.7(4)
C7 N3 C5 Pd1 176.8(3)
C4 N3 C5 Pd1 0.8(5)
C1 Pd1 C5 N4 -147.0(4)
N5 Pd1 C5 N4 132.6(15)
N6 Pd1 C5 N4 34.6(4)
C1 Pd1 C5 N3 36.2(3)
N5 Pd1 C5 N3 -44.2(17)
N6 Pd1 C5 N3 -142.2(3)
C5 N4 C6 C7 0.1(5)
C17 N4 C6 C7 179.8(4)
N4 C6 C7 N3 -0.5(5)
C5 N3 C7 C6 0.7(5)
C4 N3 C7 C6 176.6(4)
C1 N1 C8 C13 -79.6(6)
C2 N1 C8 C13 103.5(5)
C1 N1 C8 C9 103.1(5)
C2 N1 C8 C9 -73.9(5)
C13 C8 C9 C10 3.0(6)
N1 C8 C9 C10 -179.8(4)
C13 C8 C9 C14 -176.2(4)
N1 C8 C9 C14 1.1(6)
C8 C9 C10 C11 -0.8(6)
C14 C9 C10 C11 178.4(4)
C9 C10 C11 C12 -1.3(7)
C9 C10 C11 C15 178.0(5)
C10 C11 C12 C13 1.4(8)
C15 C11 C12 C13 -177.9(5)
C9 C8 C13 C12 -2.9(7)
N1 C8 C13 C12 179.9(4)
C9 C8 C13 C16 173.3(4)
N1 C8 C13 C16 -3.9(7)
C11 C12 C13 C8 0.6(7)
C11 C12 C13 C16 -175.7(5)
C5 N4 C17 C18 77.9(6)
C6 N4 C17 C18 -101.7(5)
C5 N4 C17 C22 -103.9(5)
C6 N4 C17 C22 76.5(6)
C22 C17 C18 C19 0.2(7)
N4 C17 C18 C19 178.3(4)
C22 C17 C18 C23 -178.5(4)
N4 C17 C18 C23 -0.5(7)
C17 C18 C19 C20 -1.7(7)
C23 C18 C19 C20 177.1(4)
C18 C19 C20 C21 1.8(7)
C18 C19 C20 C24 -175.5(5)
C19 C20 C21 C22 -0.4(7)
C24 C20 C21 C22 177.0(5)
C20 C21 C22 C17 -1.0(7)
C20 C21 C22 C25 179.8(5)
C18 C17 C22 C21 1.1(7)
N4 C17 C22 C21 -177.0(4)
C18 C17 C22 C25 -179.7(4)
N4 C17 C22 C25 2.2(7)
Pd1 N5 C26 C27 96(21)
Pd1 N6 C28 C29 -177(100)
